data_7124407
loop_
_publ_author_name
'Martinez, Alexandre'
'Qiu, Gege'
'Colomban, C\'edric'
'Giorgi, Michel'
'Vanthuyne, Nicolas'

_publ_section_title
;
 Chirality Transfer in a Cage Controls the Clockwise / Anticlockwise
 Propeller Arrangement of the tris(2-pyridylmethyl)amine Ligand
;
_journal_name_full 'Chemical Communications'
_journal_paper_doi 10.1039/C9CC07244F
_journal_year 2019
_chemical_formula_moiety 'C45 H42 N4 O6'
_chemical_formula_sum 'C45 H42 N4 O6'
_chemical_formula_weight 734.82
_space_group_crystal_system monoclinic
_space_group_IT_number 14
_space_group_name_Hall '-P 2ybc'
_space_group_name_H-M_alt 'P 1 21/c 1'
_symmetry_space_group_name_Hall '-P 2ybc'
_symmetry_space_group_name_H-M 'P 1 21/c 1'
_atom_sites_solution_hydrogens geom
_atom_sites_solution_primary dual
_audit_creation_date 2018-04-06
_audit_creation_method
;
Olex2 1.2
(compiled 2017.08.10 svn.r3461 for OlexSys, GUI svn.r5381)
;
_audit_update_record
;
2019-09-04 deposited with the CCDC.    2019-10-29 downloaded from the CCDC.
;
_cell_angle_alpha 90
_cell_angle_beta 98.4730(10)
_cell_angle_gamma 90
_cell_formula_units_Z 4
_cell_length_a 10.02810(10)
_cell_length_b 18.2669(2)
_cell_length_c 20.2604(2)
_cell_measurement_reflns_used 14998
_cell_measurement_temperature 253.00(10)
_cell_measurement_theta_max 70.9760
_cell_measurement_theta_min 4.3890
_cell_volume 3670.84(7)
_computing_cell_refinement 'CrysAlisPro 1.171.39.44a (Rigaku OD, 2018)'
_computing_data_collection 'CrysAlisPro 1.171.39.44a (Rigaku OD, 2018)'
_computing_data_reduction 'CrysAlisPro 1.171.39.44a (Rigaku OD, 2018)'
_computing_molecular_graphics 'Olex2 (Dolomanov et al., 2009)'
_computing_publication_material 'Olex2 (Dolomanov et al., 2009)'
_computing_structure_refinement 'ShelXL (Sheldrick, 2015)'
_computing_structure_solution 'ShelXT (Sheldrick, 2015)'
_diffrn_ambient_environment N~2~
_diffrn_ambient_temperature 253.00(10)
_diffrn_detector 'CCD plate'
_diffrn_detector_area_resol_mean 5.3048
_diffrn_detector_type AtlasS2
_diffrn_measured_fraction_theta_full 1.000
_diffrn_measured_fraction_theta_max 0.990
_diffrn_measurement_details
;
List of Runs (angles in degrees, time in seconds):

  # Type    Start    End  Width  t~exp~   \w     \q     \k     \f   Frames
#--------------------------------------------------------------------------
  1  \w   -100.00 -34.00   1.00    2.00    --  -41.07 -57.00  90.00   66
  2  \w   -109.00 -11.00   1.00    2.00    --  -41.07 -77.00 -30.00   98
  3  \w    -64.00 -18.00   1.00    2.00    --  -41.07 -57.00 150.00   46
  4  \w    -62.00  32.00   1.00    2.00    --  -41.07  38.00 -90.00   94
  5  \w    -60.00  -8.00   1.00    2.00    --  -41.07 -77.00 150.00   52
  6  \w     43.00  79.00   1.00    2.00    --   41.07 -99.00 -90.00   36
  7  \w     45.00  79.00   1.00    2.00    --   41.07 -99.00 -30.00   34
  8  \w     25.00  52.00   1.00    2.00    --   41.07  38.00  90.00   27
  9  \w      9.00  34.00   1.00    2.00    --   41.07  77.00-180.00   25
 10  \w    142.00 168.00   1.00   10.00    --  101.41  77.00  90.00   26
 11  \w     72.00  99.00   1.00   10.00    --  101.41  61.00  90.00   27
 12  \w     72.00  98.00   1.00   10.00    --  101.41  61.00  60.00   26
 13  \w     69.00  95.00   1.00   10.00    --  101.41  77.00 120.00   26
 14  \w    153.00 178.00   1.00   10.00    --  101.41  77.00 120.00   25
 15  \w     69.00  95.00   1.00   10.00    --  101.41  77.00  90.00   26
 16  \w     76.00 102.00   1.00   10.00    --  101.41  45.00 150.00   26
 17  \w     70.00 177.00   1.00   10.00    --  101.41  77.00  30.00  107
 18  \w     24.00  58.00   1.00   10.00    --  101.41 -94.00  90.00   34
 19  \w     72.00  99.00   1.00   10.00    --  101.41  61.00 150.00   27
 20  \w     72.00  98.00   1.00   10.00    --  101.41  61.00 120.00   26
 21  \w     84.00 109.00   1.00   10.00    --  101.41 -94.00  90.00   25
 22  \w     69.00  95.00   1.00   10.00    --  101.41  77.00  60.00   26
 23  \w     21.00 101.00   1.00   10.00    --  101.41 -94.00-180.00   80
 24  \w     69.00  95.00   1.00   10.00    --  101.41  77.00-180.00   26
 25  \w    119.00 174.00   1.00   10.00    --  101.41  77.00-180.00   55
 26  \w    104.00 174.00   1.00   10.00    --  101.41  77.00 150.00   70
 27  \w     95.00 120.00   1.00   10.00    --  101.41 125.00 -90.00   25
 28  \w     77.00 168.00   1.00   10.00    --  101.41  45.00 120.00   91
 29  \w     77.00 104.00   1.00   10.00    --  101.41  45.00-180.00   27
 30  \w     69.00  95.00   1.00   10.00    --  101.41  77.00 150.00   26
 31  \w     72.00  98.00   1.00   10.00    --  101.41  61.00-180.00   26
 32  \w     95.00 168.00   1.00   10.00    --  101.41 125.00-120.00   73
 33  \w     77.00 102.00   1.00   10.00    --  101.41  45.00-150.00   25
 34  \w     72.00  99.00   1.00   10.00    --  101.41  61.00-150.00   27
 35  \w    125.00 173.00   1.00   10.00    --  101.41  64.00  61.12   48
 36  \w     73.00 100.00   1.00   10.00    --  101.41  64.00  61.12   27
;
_diffrn_measurement_device 'four-circle diffractometer'
_diffrn_measurement_device_type 'SuperNova, Dual, Cu at home/near, AtlasS2'
_diffrn_measurement_method '\w scans'
_diffrn_orient_matrix_type 'CrysAlisPro convention (1999,Acta A55,543-557)'
_diffrn_orient_matrix_UB_11 -0.0210565000
_diffrn_orient_matrix_UB_12 0.0143764000
_diffrn_orient_matrix_UB_13 -0.0757318000
_diffrn_orient_matrix_UB_21 0.1485544000
_diffrn_orient_matrix_UB_22 -0.0197180000
_diffrn_orient_matrix_UB_23 -0.0023924000
_diffrn_orient_matrix_UB_31 -0.0400184000
_diffrn_orient_matrix_UB_32 -0.0807649000
_diffrn_orient_matrix_UB_33 -0.0128998000
_diffrn_radiation_monochromator mirror
_diffrn_radiation_probe x-ray
_diffrn_radiation_type CuK\a
_diffrn_radiation_wavelength 1.54184
_diffrn_reflns_av_R_equivalents 0.0231
_diffrn_reflns_av_unetI/netI 0.0159
_diffrn_reflns_Laue_measured_fraction_full 1.000
_diffrn_reflns_Laue_measured_fraction_max 0.990
_diffrn_reflns_limit_h_max 11
_diffrn_reflns_limit_h_min -12
_diffrn_reflns_limit_k_max 21
_diffrn_reflns_limit_k_min -22
_diffrn_reflns_limit_l_max 23
_diffrn_reflns_limit_l_min -24
_diffrn_reflns_number 34483
_diffrn_reflns_point_group_measured_fraction_full 1.000
_diffrn_reflns_point_group_measured_fraction_max 0.990
_diffrn_reflns_theta_full 67.684
_diffrn_reflns_theta_max 71.046
_diffrn_reflns_theta_min 3.274
_diffrn_source 'micro-focus sealed X-ray tube'
_diffrn_source_type 'SuperNova (Cu) X-ray Source'
_exptl_absorpt_coefficient_mu 0.718
_exptl_absorpt_correction_T_max 1.00000
_exptl_absorpt_correction_T_min 0.96989
_exptl_absorpt_correction_type multi-scan
_exptl_absorpt_process_details
;
CrysAlisPro 1.171.39.44a (Rigaku Oxford Diffraction, 2018)
Empirical absorption correction using spherical harmonics,
 implemented in SCALE3 ABSPACK scaling algorithm.
;
_exptl_crystal_colour colourless
_exptl_crystal_colour_primary colourless
_exptl_crystal_density_diffrn 1.330
_exptl_crystal_description plate
_exptl_crystal_F_000 1552
_exptl_crystal_size_max 0.14
_exptl_crystal_size_mid 0.12
_exptl_crystal_size_min 0.06
_refine_diff_density_max 0.410
_refine_diff_density_min -0.286
_refine_diff_density_rms 0.042
_refine_ls_extinction_method none
_refine_ls_goodness_of_fit_ref 1.041
_refine_ls_hydrogen_treatment constr
_refine_ls_matrix_type full
_refine_ls_number_parameters 499
_refine_ls_number_reflns 7044
_refine_ls_number_restraints 0
_refine_ls_restrained_S_all 1.041
_refine_ls_R_factor_all 0.0530
_refine_ls_R_factor_gt 0.0468
_refine_ls_shift/su_max 0.001
_refine_ls_shift/su_mean 0.000
_refine_ls_structure_factor_coef Fsqd
_refine_ls_weighting_details 'w=1/[\s^2^(Fo^2^)+(0.0681P)^2^+1.3774P] where P=(Fo^2^+2Fc^2^)/3'
_refine_ls_weighting_scheme calc
_refine_ls_wR_factor_gt 0.1246
_refine_ls_wR_factor_ref 0.1302
_reflns_Friedel_coverage 0.000
_reflns_number_gt 6122
_reflns_number_total 7044
_reflns_threshold_expression 'I > 2\s(I)'
_cod_data_source_file c9cc07244f2.cif
_cod_data_source_block cc1exp17
_cod_database_code 7124407
_shelx_shelxl_version_number 2016/4
_chemical_oxdiff_formula 'c43 h42 n6 o10 Zn1'
_shelx_space_group_comment
;
The symmetry employed for this shelxl refinement is uniquely defined
by the following loop, which should always be used as a source of
symmetry information in preference to the above space-group names.
They are only intended as comments.
;
_shelx_estimated_absorpt_t_max 0.958
_shelx_estimated_absorpt_t_min 0.906
_reflns_odcompleteness_completeness 99.97
_reflns_odcompleteness_iscentric 1
_reflns_odcompleteness_theta 64.99
_olex2_refinement_description
;
1. Fixed Uiso
 At 1.2 times of:
  All C(H) groups, All C(H,H) groups, All C(H,H,H,H) groups
 At 1.5 times of:
  All C(H,H,H) groups, All C(H,H,H,H,H,H) groups
2. Uiso/Uaniso restraints and constraints
Uanis(O7) = Uanis(O1)
Uanis(O8) = Uanis(O2)
Uanis(C49) = Uanis(C8)
Uanis(C50) = Uanis(C9)
Uanis(C51) = Uanis(C10)
Uanis(C11) = Uanis(C46)
Uanis(C12) = Uanis(C47)
Uanis(C48) = Uanis(C13)
3. Others
 Fixed Sof: O1(0.9) O2(0.9) O7(0.1) O8(0.1) H7AA(0.9) H7AB(0.9) H7BC(0.1)
 H7BD(0.1) C11(0.9) C10(0.9) C9(0.9) H9(0.9) C8(0.9) C13(0.9) C12(0.9) H12(0.9)
 H14A(0.9) H14B(0.9) H14C(0.9) H14D(0.1) H14E(0.1) H14F(0.1) H15A(0.9)
 H15B(0.9) H15C(0.1) H15D(0.1) H44A(0.9) H44B(0.9) H44C(0.1) H44D(0.1) C46(0.1)
 C51(0.1) C50(0.1) H50(0.1) C49(0.1) C48(0.1) C47(0.1) H47(0.1)
4.a Secondary CH2 refined with riding coordinates:
 C1(H1A,H1B), C7(H7AA,H7AB), C7(H7BC,H7BD), C15(H15A,H15B), C15(H15C,H15D),
 C23(H23A,H23B), C29(H29A,H29B), C30(H30A,H30B), C36(H36A,H36B), C44(H44A,H44B),
  C44(H44C,H44D), C45(H45A,H45B)
4.b Aromatic/amide H refined with riding coordinates:
 C3(H3), C4(H4), C5(H5), C9(H9), C12(H12), C18(H18), C21(H21), C25(H25),
 C26(H26), C27(H27), C32(H32), C33(H33), C34(H34), C38(H38), C40(H40), C50(H50),
  C47(H47)
4.c Fitted hexagon refined as free rotating group:
 C11(C10,C9,C8,C13,C12), C46(C51,C50,C49,C48,C47)
4.d Idealised Me refined as rotating group:
 C14(H14A,H14B,H14C), C14(H14D,H14E,H14F), C22(H22A,H22B,H22C), C43(H43A,H43B,
 H43C)
;
_olex2_submission_special_instructions 'No special instructions were received'
_oxdiff_exptl_absorpt_empirical_details
;
Empirical correction (ABSPACK) includes:
- Absorption correction using spherical harmonics
- Frame scaling
;
_oxdiff_exptl_absorpt_empirical_full_max 1.132
_oxdiff_exptl_absorpt_empirical_full_min 0.916

loop_
_space_group_symop_operation_xyz
'x, y, z'
'-x, y+1/2, -z+1/2'
'-x, -y, -z'
'x, -y-1/2, z-1/2'

loop_
_atom_site_label
_atom_site_type_symbol
_atom_site_fract_x
_atom_site_fract_y
_atom_site_fract_z
_atom_site_U_iso_or_equiv
_atom_site_adp_type
_atom_site_occupancy
_atom_site_site_symmetry_order
_atom_site_calc_flag
_atom_site_refinement_flags_posn
_atom_site_refinement_flags_occupancy
_atom_site_disorder_assembly
_atom_site_disorder_group
O1 O 0.91899(13) 0.58332(8) 0.70416(7) 0.0435(3) Uani 0.9 1 d . P A 1
O2 O 0.68768(15) 0.50708(8) 0.64852(8) 0.0490(3) Uani 0.9 1 d . P A 1
O3 O 0.62207(13) 1.00314(6) 0.63774(7) 0.0455(3) Uani 1 1 d . . . .
O4 O 0.85098(13) 0.94145(7) 0.70460(7) 0.0502(3) Uani 1 1 d . . . .
O5 O 0.12306(12) 0.69304(7) 0.44680(6) 0.0465(3) Uani 1 1 d . . . .
O6 O 0.12595(12) 0.83301(7) 0.43600(7) 0.0488(3) Uani 1 1 d . . . .
O7 O 0.8302(12) 0.5510(7) 0.6946(6) 0.0435(3) Uani 0.1 1 d . P A 2
O8 O 0.6234(14) 0.4849(7) 0.6119(7) 0.0490(3) Uani 0.1 1 d . P A 2
N1 N 0.39427(14) 0.68423(8) 0.69847(7) 0.0388(3) Uani 1 1 d . . . .
N2 N 0.65918(15) 0.65044(8) 0.76754(7) 0.0408(3) Uani 1 1 d . . . .
N3 N 0.47243(14) 0.85637(8) 0.66759(7) 0.0368(3) Uani 1 1 d . . . .
N4 N 0.17985(13) 0.63826(8) 0.57424(7) 0.0386(3) Uani 1 1 d . . . .
C1 C 0.44626(18) 0.71402(11) 0.76394(8) 0.0443(4) Uani 1 1 d . . . .
H1A H 0.412075 0.684799 0.798405 0.053 Uiso 1 1 calc R . . .
H1B H 0.413388 0.764238 0.767054 0.053 Uiso 1 1 calc R . . .
C2 C 0.59848(18) 0.71407(10) 0.77668(8) 0.0395(4) Uani 1 1 d . . . .
C3 C 0.6695(2) 0.77661(10) 0.79821(9) 0.0451(4) Uani 1 1 d . . . .
H3 H 0.624288 0.821128 0.802072 0.054 Uiso 1 1 calc R . . .
C4 C 0.8084(2) 0.77252(11) 0.81400(10) 0.0510(5) Uani 1 1 d . . . .
H4 H 0.858420 0.813590 0.831137 0.061 Uiso 1 1 calc R . . .
C5 C 0.87198(19) 0.70792(12) 0.80434(9) 0.0495(4) Uani 1 1 d . . . .
H5 H 0.966259 0.703907 0.814246 0.059 Uiso 1 1 calc R . . .
C6 C 0.79361(18) 0.64824(10) 0.77947(8) 0.0433(4) Uani 1 1 d . . . .
C7 C 0.8572(2) 0.57738(11) 0.76311(9) 0.0510(5) Uani 1 1 d . . . .
H7AA H 0.925306 0.562989 0.800630 0.061 Uiso 0.9 1 calc R P A 1
H7AB H 0.788134 0.539034 0.756788 0.061 Uiso 0.9 1 calc R P A 1
H7BC H 0.955050 0.582489 0.775065 0.061 Uiso 0.1 1 calc R P A 2
H7BD H 0.828151 0.539366 0.792031 0.061 Uiso 0.1 1 calc R P A 2
C11 C 0.69474(14) 0.65620(7) 0.52648(5) 0.0322(4) Uani 0.9 1 d . P A 1
C10 C 0.81058(16) 0.69281(7) 0.55496(6) 0.0328(4) Uani 0.9 1 d G P A 1
C9 C 0.88165(12) 0.66858(7) 0.61509(6) 0.0353(4) Uani 0.9 1 d G P A 1
H9 H 0.959992 0.693332 0.634359 0.042 Uiso 0.9 1 calc R P A 1
C8 C 0.83689(12) 0.60775(7) 0.64673(5) 0.0358(4) Uani 0.9 1 d G P A 1
C13 C 0.72105(13) 0.57114(6) 0.61825(6) 0.0362(4) Uani 0.9 1 d G P A 1
C12 C 0.64997(11) 0.59537(6) 0.55812(6) 0.0360(4) Uani 0.9 1 d G P A 1
H12 H 0.571633 0.570618 0.538851 0.043 Uiso 0.9 1 calc R P A 1
C14 C 0.5484(2) 0.49623(13) 0.65011(12) 0.0634(6) Uani 1 1 d . . . .
H14A H 0.503784 0.483912 0.605726 0.095 Uiso 0.9 1 calc GR P A 1
H14B H 0.509528 0.540757 0.665117 0.095 Uiso 0.9 1 calc GR P A 1
H14C H 0.536492 0.456607 0.680568 0.095 Uiso 0.9 1 calc GR P A 1
H14D H 0.465576 0.516958 0.626787 0.095 Uiso 0.1 1 calc GR P A 2
H14E H 0.589153 0.530418 0.683812 0.095 Uiso 0.1 1 calc GR P A 2
H14F H 0.528564 0.450692 0.671281 0.095 Uiso 0.1 1 calc GR P A 2
C15 C 0.86480(16) 0.76056(9) 0.52479(9) 0.0370(4) Uani 1 1 d . . . .
H15A H 0.844164 0.758177 0.476026 0.044 Uiso 0.9 1 calc R P A 1
H15B H 0.963001 0.762546 0.536987 0.044 Uiso 0.9 1 calc R P A 1
H15C H 0.961360 0.759745 0.542058 0.044 Uiso 0.1 1 calc R P A 2
H15D H 0.855020 0.761954 0.475956 0.044 Uiso 0.1 1 calc R P A 2
C16 C 0.80208(15) 0.82909(9) 0.54972(8) 0.0340(3) Uani 1 1 d . . . .
C17 C 0.68880(16) 0.86370(8) 0.51514(8) 0.0335(3) Uani 1 1 d . . . .
C18 C 0.63186(16) 0.92153(9) 0.54679(8) 0.0368(3) Uani 1 1 d . . . .
H18 H 0.554962 0.944943 0.524160 0.044 Uiso 1 1 calc R . . .
C19 C 0.68396(17) 0.94536(8) 0.60960(9) 0.0373(4) Uani 1 1 d . . . .
C20 C 0.80092(17) 0.91302(9) 0.64316(8) 0.0386(4) Uani 1 1 d . . . .
C21 C 0.85762(16) 0.85540(9) 0.61281(8) 0.0380(4) Uani 1 1 d . . . .
H21 H 0.935972 0.833151 0.635223 0.046 Uiso 1 1 calc R . . .
C22 C 0.9774(2) 0.91396(12) 0.73573(10) 0.0524(5) Uani 1 1 d . . . .
H22A H 1.044943 0.922249 0.706842 0.079 Uiso 1 1 calc GR . . .
H22B H 0.969786 0.861882 0.743744 0.079 Uiso 1 1 calc GR . . .
H22C H 1.003782 0.939003 0.777855 0.079 Uiso 1 1 calc GR . . .
C23 C 0.54355(19) 0.98107(10) 0.68900(9) 0.0449(4) Uani 1 1 d . . . .
H23A H 0.501571 1.024272 0.705950 0.054 Uiso 1 1 calc R . . .
H23B H 0.603120 0.958723 0.726259 0.054 Uiso 1 1 calc R . . .
C24 C 0.43594(18) 0.92721(10) 0.66169(8) 0.0401(4) Uani 1 1 d . . . .
C25 C 0.31151(19) 0.94961(11) 0.62856(10) 0.0465(4) Uani 1 1 d . . . .
H25 H 0.288427 0.999499 0.625758 0.056 Uiso 1 1 calc R . . .
C26 C 0.22227(18) 0.89694(11) 0.59979(9) 0.0480(4) Uani 1 1 d . . . .
H26 H 0.136405 0.910412 0.578108 0.058 Uiso 1 1 calc R . . .
C27 C 0.26088(17) 0.82430(10) 0.60331(9) 0.0423(4) Uani 1 1 d . . . .
H27 H 0.202857 0.787899 0.582703 0.051 Uiso 1 1 calc R . . .
C28 C 0.38678(16) 0.80568(9) 0.63776(8) 0.0364(3) Uani 1 1 d . . . .
C29 C 0.43572(16) 0.72744(9) 0.64307(8) 0.0360(3) Uani 1 1 d . . . .
H29A H 0.402851 0.702447 0.601006 0.043 Uiso 1 1 calc R . . .
H29B H 0.534430 0.727738 0.648177 0.043 Uiso 1 1 calc R . . .
C30 C 0.24907(17) 0.66925(11) 0.69108(9) 0.0435(4) Uani 1 1 d . . . .
H30A H 0.198582 0.714580 0.679767 0.052 Uiso 1 1 calc R . . .
H30B H 0.225636 0.650844 0.733335 0.052 Uiso 1 1 calc R . . .
C31 C 0.21138(16) 0.61340(10) 0.63699(9) 0.0399(4) Uani 1 1 d . . . .
C32 C 0.21541(18) 0.53927(11) 0.65239(10) 0.0488(4) Uani 1 1 d . . . .
H32 H 0.233553 0.523501 0.696979 0.059 Uiso 1 1 calc R . . .
C33 C 0.19228(19) 0.48927(10) 0.60101(11) 0.0525(5) Uani 1 1 d . . . .
H33 H 0.195847 0.438794 0.610123 0.063 Uiso 1 1 calc R . . .
C34 C 0.16391(18) 0.51392(10) 0.53622(10) 0.0473(4) Uani 1 1 d . . . .
H34 H 0.149999 0.480755 0.500387 0.057 Uiso 1 1 calc R . . .
C35 C 0.15632(16) 0.58908(9) 0.52504(9) 0.0395(4) Uani 1 1 d . . . .
C36 C 0.1146(2) 0.61651(10) 0.45463(10) 0.0484(4) Uani 1 1 d . . . .
H36A H 0.171538 0.592908 0.425477 0.058 Uiso 1 1 calc R . . .
H36B H 0.021369 0.601225 0.439584 0.058 Uiso 1 1 calc R . . .
C37 C 0.24889(17) 0.72349(9) 0.44801(8) 0.0381(4) Uani 1 1 d . . . .
C38 C 0.36863(17) 0.68583(9) 0.45373(8) 0.0389(4) Uani 1 1 d . . . .
H38 H 0.367488 0.634640 0.458331 0.047 Uiso 1 1 calc R . . .
C39 C 0.24972(17) 0.79968(10) 0.44105(8) 0.0380(4) Uani 1 1 d . . . .
C40 C 0.37099(17) 0.83503(9) 0.44009(8) 0.0371(4) Uani 1 1 d . . . .
H40 H 0.371373 0.886180 0.435001 0.044 Uiso 1 1 calc R . . .
C41 C 0.49338(16) 0.79710(9) 0.44646(7) 0.0336(3) Uani 1 1 d . . . .
C42 C 0.49288(17) 0.72129(9) 0.45292(7) 0.0350(3) Uani 1 1 d . . . .
C43 C 0.1224(2) 0.90972(11) 0.42344(11) 0.0543(5) Uani 1 1 d . . . .
H43A H 0.153620 0.919336 0.381174 0.081 Uiso 1 1 calc GR . . .
H43B H 0.180500 0.934659 0.458953 0.081 Uiso 1 1 calc GR . . .
H43C H 0.030772 0.927425 0.421634 0.081 Uiso 1 1 calc GR . . .
C44 C 0.61903(17) 0.67513(9) 0.45613(8) 0.0384(4) Uani 1 1 d . . . .
H44A H 0.682030 0.700770 0.431502 0.046 Uiso 0.9 1 calc R P A 1
H44B H 0.594542 0.629089 0.432600 0.046 Uiso 0.9 1 calc R P A 1
H44C H 0.595599 0.634723 0.424743 0.046 Uiso 0.1 1 calc R P A 2
H44D H 0.684457 0.705386 0.437037 0.046 Uiso 0.1 1 calc R P A 2
C45 C 0.62135(17) 0.84153(9) 0.44614(8) 0.0360(3) Uani 1 1 d . . . .
H45A H 0.685189 0.812724 0.424565 0.043 Uiso 1 1 calc R . . .
H45B H 0.599485 0.885791 0.419392 0.043 Uiso 1 1 calc R . . .
C46 C 0.6851(18) 0.6457(8) 0.5094(6) 0.0322(4) Uani 0.1 1 d . P A 2
C51 C 0.7900(19) 0.6810(8) 0.5496(7) 0.0328(4) Uani 0.1 1 d G P A 2
C50 C 0.8394(14) 0.6530(8) 0.6122(7) 0.0353(4) Uani 0.1 1 d G P A 2
H50 H 0.910316 0.676859 0.639321 0.042 Uiso 0.1 1 calc R P A 2
C49 C 0.7838(13) 0.5896(7) 0.6347(5) 0.0358(4) Uani 0.1 1 d G P A 2
C48 C 0.6789(13) 0.5543(6) 0.5945(6) 0.0362(4) Uani 0.1 1 d G P A 2
C47 C 0.6295(13) 0.5824(7) 0.5319(6) 0.0360(4) Uani 0.1 1 d G P A 2
H47 H 0.558549 0.558508 0.504764 0.043 Uiso 0.1 1 calc R P A 2

loop_
_atom_site_aniso_label
_atom_site_aniso_U_11
_atom_site_aniso_U_22
_atom_site_aniso_U_33
_atom_site_aniso_U_23
_atom_site_aniso_U_13
_atom_site_aniso_U_12
O1 0.0338(7) 0.0498(8) 0.0461(7) 0.0076(6) 0.0033(6) 0.0099(5)
O2 0.0502(8) 0.0401(8) 0.0572(9) 0.0130(6) 0.0097(7) -0.0051(6)
O3 0.0500(7) 0.0278(6) 0.0612(8) -0.0060(5) 0.0162(6) -0.0031(5)
O4 0.0497(7) 0.0497(7) 0.0488(7) -0.0166(6) -0.0007(6) -0.0039(6)
O5 0.0376(6) 0.0465(7) 0.0522(7) 0.0105(5) -0.0033(5) -0.0132(5)
O6 0.0364(6) 0.0482(7) 0.0590(8) 0.0121(6) -0.0018(5) -0.0034(5)
O7 0.0338(7) 0.0498(8) 0.0461(7) 0.0076(6) 0.0033(6) 0.0099(5)
O8 0.0502(8) 0.0401(8) 0.0572(9) 0.0130(6) 0.0097(7) -0.0051(6)
N1 0.0344(7) 0.0485(8) 0.0327(7) 0.0024(6) 0.0028(5) -0.0051(6)
N2 0.0430(8) 0.0447(8) 0.0327(7) 0.0017(6) -0.0009(6) -0.0004(6)
N3 0.0359(7) 0.0406(8) 0.0341(7) -0.0021(5) 0.0058(5) -0.0033(6)
N4 0.0324(7) 0.0382(7) 0.0444(8) 0.0034(6) 0.0032(6) -0.0073(5)
C1 0.0440(9) 0.0575(11) 0.0314(8) -0.0014(7) 0.0051(7) 0.0012(8)
C2 0.0445(9) 0.0465(9) 0.0266(7) 0.0002(6) 0.0026(6) -0.0001(7)
C3 0.0543(11) 0.0444(10) 0.0367(9) -0.0045(7) 0.0066(8) 0.0000(8)
C4 0.0546(11) 0.0544(11) 0.0436(10) -0.0082(8) 0.0055(8) -0.0150(9)
C5 0.0405(9) 0.0638(12) 0.0428(10) -0.0033(8) 0.0012(8) -0.0047(8)
C6 0.0444(9) 0.0516(10) 0.0321(8) 0.0037(7) -0.0004(7) 0.0012(8)
C7 0.0513(11) 0.0558(11) 0.0433(10) 0.0069(8) -0.0017(8) 0.0109(9)
C11 0.0348(9) 0.0325(9) 0.0308(9) -0.0042(7) 0.0096(8) 0.0005(7)
C10 0.0307(10) 0.0323(10) 0.0372(8) -0.0050(7) 0.0104(7) 0.0015(7)
C9 0.0253(9) 0.0379(10) 0.0429(9) -0.0046(7) 0.0055(8) 0.0012(7)
C8 0.0306(9) 0.0405(10) 0.0363(9) -0.0018(7) 0.0053(7) 0.0066(7)
C13 0.0381(10) 0.0323(9) 0.0398(10) 0.0018(7) 0.0110(8) 0.0002(7)
C12 0.0361(9) 0.0357(9) 0.0366(10) -0.0021(8) 0.0068(8) -0.0044(7)
C14 0.0603(13) 0.0617(13) 0.0695(14) 0.0022(10) 0.0141(11) -0.0256(10)
C15 0.0304(8) 0.0418(9) 0.0399(8) -0.0041(7) 0.0093(6) -0.0022(6)
C16 0.0303(7) 0.0346(8) 0.0385(8) -0.0011(6) 0.0095(6) -0.0063(6)
C17 0.0331(8) 0.0326(8) 0.0360(8) 0.0028(6) 0.0084(6) -0.0083(6)
C18 0.0356(8) 0.0292(8) 0.0457(9) 0.0048(6) 0.0066(7) -0.0039(6)
C19 0.0389(8) 0.0273(8) 0.0472(9) -0.0035(6) 0.0118(7) -0.0060(6)
C20 0.0390(9) 0.0359(9) 0.0412(9) -0.0053(7) 0.0064(7) -0.0103(7)
C21 0.0323(8) 0.0385(9) 0.0424(9) -0.0017(7) 0.0030(7) -0.0044(6)
C22 0.0532(11) 0.0551(12) 0.0461(10) -0.0067(8) -0.0019(8) -0.0092(9)
C23 0.0471(10) 0.0407(9) 0.0481(10) -0.0104(7) 0.0108(8) -0.0003(7)
C24 0.0418(9) 0.0415(9) 0.0386(8) -0.0021(7) 0.0116(7) 0.0000(7)
C25 0.0441(10) 0.0453(10) 0.0518(10) 0.0049(8) 0.0131(8) 0.0059(8)
C26 0.0337(9) 0.0613(12) 0.0487(10) 0.0095(8) 0.0053(7) 0.0037(8)
C27 0.0358(9) 0.0517(10) 0.0385(9) 0.0036(7) 0.0023(7) -0.0066(7)
C28 0.0352(8) 0.0447(9) 0.0297(8) 0.0008(6) 0.0062(6) -0.0054(7)
C29 0.0323(8) 0.0448(9) 0.0310(8) -0.0020(6) 0.0046(6) -0.0050(6)
C30 0.0368(9) 0.0536(11) 0.0407(9) 0.0053(7) 0.0080(7) -0.0051(7)
C31 0.0275(7) 0.0444(9) 0.0471(9) 0.0077(7) 0.0040(7) -0.0055(6)
C32 0.0361(9) 0.0499(11) 0.0583(11) 0.0180(9) -0.0003(8) -0.0065(7)
C33 0.0392(9) 0.0369(9) 0.0786(14) 0.0134(9) -0.0010(9) -0.0053(7)
C34 0.0368(9) 0.0385(9) 0.0660(12) -0.0035(8) 0.0058(8) -0.0082(7)
C35 0.0291(8) 0.0394(9) 0.0497(9) 0.0018(7) 0.0048(7) -0.0091(6)
C36 0.0477(10) 0.0449(10) 0.0502(10) 0.0010(8) -0.0010(8) -0.0207(8)
C37 0.0372(8) 0.0424(9) 0.0323(8) 0.0051(6) -0.0023(6) -0.0123(7)
C38 0.0448(9) 0.0338(8) 0.0366(8) 0.0034(6) 0.0007(7) -0.0083(7)
C39 0.0372(8) 0.0433(9) 0.0314(8) 0.0059(6) -0.0021(6) -0.0040(7)
C40 0.0416(9) 0.0361(8) 0.0319(8) 0.0057(6) 0.0001(6) -0.0062(7)
C41 0.0387(8) 0.0373(8) 0.0241(7) 0.0036(6) 0.0026(6) -0.0077(6)
C42 0.0400(8) 0.0371(8) 0.0272(7) 0.0015(6) 0.0026(6) -0.0065(6)
C43 0.0484(11) 0.0477(11) 0.0638(12) 0.0127(9) -0.0020(9) 0.0024(8)
C44 0.0429(9) 0.0354(8) 0.0371(8) -0.0021(6) 0.0069(7) -0.0059(7)
C45 0.0391(8) 0.0368(8) 0.0327(8) 0.0065(6) 0.0069(6) -0.0067(6)
C46 0.0348(9) 0.0325(9) 0.0308(9) -0.0042(7) 0.0096(8) 0.0005(7)
C51 0.0307(10) 0.0323(10) 0.0372(8) -0.0050(7) 0.0104(7) 0.0015(7)
C50 0.0253(9) 0.0379(10) 0.0429(9) -0.0046(7) 0.0055(8) 0.0012(7)
C49 0.0306(9) 0.0405(10) 0.0363(9) -0.0018(7) 0.0053(7) 0.0066(7)
C48 0.0381(10) 0.0323(9) 0.0398(10) 0.0018(7) 0.0110(8) 0.0002(7)
C47 0.0361(9) 0.0357(9) 0.0366(10) -0.0021(8) 0.0068(8) -0.0044(7)

loop_
_atom_type_symbol
_atom_type_description
_atom_type_scat_dispersion_real
_atom_type_scat_dispersion_imag
_atom_type_scat_source
C C 0.0181 0.0091 'International Tables Vol C Tables 4.2.6.8 and 6.1.1.4'
H H 0.0000 0.0000 'International Tables Vol C Tables 4.2.6.8 and 6.1.1.4'
N N 0.0311 0.0180 'International Tables Vol C Tables 4.2.6.8 and 6.1.1.4'
O O 0.0492 0.0322 'International Tables Vol C Tables 4.2.6.8 and 6.1.1.4'

loop_
_geom_angle_atom_site_label_1
_geom_angle_atom_site_label_2
_geom_angle_atom_site_label_3
_geom_angle
C19 O3 C23 113.92(13)
C20 O4 C22 116.83(14)
C37 O5 C36 117.96(15)
C39 O6 C43 116.63(14)
C1 N1 C29 112.85(13)
C1 N1 C30 112.27(14)
C30 N1 C29 114.03(13)
C6 N2 C2 117.98(15)
C28 N3 C24 118.37(15)
C35 N4 C31 118.02(15)
N1 C1 H1A 109.2
N1 C1 H1B 109.2
N1 C1 C2 111.89(14)
H1A C1 H1B 107.9
C2 C1 H1A 109.2
C2 C1 H1B 109.2
N2 C2 C1 116.42(16)
N2 C2 C3 122.54(17)
C3 C2 C1 121.02(17)
C2 C3 H3 120.6
C2 C3 C4 118.84(18)
C4 C3 H3 120.6
C3 C4 H4 120.4
C5 C4 C3 119.17(18)
C5 C4 H4 120.4
C4 C5 H5 120.8
C4 C5 C6 118.44(18)
C6 C5 H5 120.8
N2 C6 C5 122.85(18)
N2 C6 C7 115.88(16)
C5 C6 C7 121.26(17)
C6 C7 H7AA 109.3
C6 C7 H7AB 109.3
C6 C7 H7BC 107.8
C6 C7 H7BD 107.8
C16 C15 H15A 109.6
C16 C15 H15B 109.6
C16 C15 H15C 109.2
C16 C15 H15D 109.2
C16 C15 C51 112.0(7)
C17 C16 C15 123.53(14)
C17 C16 C21 119.16(15)
C21 C16 C15 117.20(15)
C16 C17 C18 117.95(15)
C16 C17 C45 124.18(15)
C18 C17 C45 117.85(15)
C17 C18 H18 118.7
C19 C18 C17 122.57(16)
C19 C18 H18 118.7
O3 C19 C20 121.03(15)
C18 C19 O3 119.30(15)
C18 C19 C20 119.63(15)
O4 C20 C19 116.72(15)
O4 C20 C21 124.84(16)
C21 C20 C19 118.43(15)
C16 C21 H21 118.9
C20 C21 C16 122.16(16)
C20 C21 H21 118.9
O4 C22 H22A 109.5
O4 C22 H22B 109.5
O4 C22 H22C 109.5
H22A C22 H22B 109.5
H22A C22 H22C 109.5
H22B C22 H22C 109.5
O3 C23 H23A 109.5
O3 C23 H23B 109.5
O3 C23 C24 110.74(14)
H23A C23 H23B 108.1
C24 C23 H23A 109.5
C24 C23 H23B 109.5
N3 C24 C23 115.18(15)
N3 C24 C25 122.67(16)
C25 C24 C23 122.00(17)
C24 C25 H25 120.7
C26 C25 C24 118.58(17)
C26 C25 H25 120.7
C25 C26 H26 120.4
C27 C26 C25 119.18(17)
C27 C26 H26 120.4
C26 C27 H27 120.4
C26 C27 C28 119.17(17)
C28 C27 H27 120.4
N3 C28 C27 121.95(16)
N3 C28 C29 116.14(14)
C27 C28 C29 121.90(15)
N1 C29 C28 115.71(13)
N1 C29 H29A 108.4
N1 C29 H29B 108.4
C28 C29 H29A 108.4
C28 C29 H29B 108.4
H29A C29 H29B 107.4
N1 C30 H30A 109.7
N1 C30 H30B 109.7
N1 C30 C31 109.87(14)
H30A C30 H30B 108.2
C31 C30 H30A 109.7
C31 C30 H30B 109.7
N4 C31 C30 117.34(15)
N4 C31 C32 122.49(17)
C32 C31 C30 120.11(16)
C31 C32 H32 120.7
C33 C32 C31 118.70(18)
C33 C32 H32 120.7
C32 C33 H33 120.3
C34 C33 C32 119.43(17)
C34 C33 H33 120.3
C33 C34 H34 120.8
C33 C34 C35 118.44(18)
C35 C34 H34 120.8
N4 C35 C34 122.84(17)
N4 C35 C36 118.34(15)
C34 C35 C36 118.78(16)
O5 C36 C35 114.94(15)
O5 C36 H36A 108.5
O5 C36 H36B 108.5
C35 C36 H36A 108.5
C35 C36 H36B 108.5
H36A C36 H36B 107.5
O5 C37 C39 114.80(15)
C38 C37 O5 125.95(16)
C38 C37 C39 119.24(15)
C37 C38 H38 118.9
C37 C38 C42 122.22(15)
C42 C38 H38 118.9
O6 C39 C37 115.47(14)
O6 C39 C40 125.49(16)
C40 C39 C37 119.04(16)
C39 C40 H40 119.0
C39 C40 C41 122.01(16)
C41 C40 H40 119.0
C40 C41 C45 117.73(14)
C42 C41 C40 119.11(14)
C42 C41 C45 123.16(15)
C38 C42 C44 118.63(15)
C41 C42 C38 118.36(15)
C41 C42 C44 122.96(14)
O6 C43 H43A 109.5
O6 C43 H43B 109.5
O6 C43 H43C 109.5
H43A C43 H43B 109.5
H43A C43 H43C 109.5
H43B C43 H43C 109.5
C42 C44 C11 117.14(13)
C42 C44 H44A 108.0
C42 C44 H44B 108.0
C42 C44 H44C 105.8
C42 C44 H44D 105.8
C17 C45 C41 113.66(12)
C17 C45 H45A 108.8
C17 C45 H45B 108.8
C41 C45 H45A 108.8
C41 C45 H45B 108.8
H45A C45 H45B 107.7

loop_
_geom_bond_atom_site_label_1
_geom_bond_atom_site_label_2
_geom_bond_distance
O3 C19 1.389(2)
O3 C23 1.450(2)
O4 C20 1.374(2)
O4 C22 1.422(2)
O5 C36 1.411(2)
O5 C37 1.376(2)
O6 C39 1.373(2)
O6 C43 1.424(2)
N1 C1 1.457(2)
N1 C29 1.481(2)
N1 C30 1.467(2)
N2 C2 1.338(2)
N2 C6 1.335(2)
N3 C24 1.345(2)
N3 C28 1.344(2)
N4 C31 1.343(2)
N4 C35 1.337(2)
C1 H1A 0.9800
C1 H1B 0.9800
C1 C2 1.510(3)
C2 C3 1.382(3)
C3 H3 0.9400
C3 C4 1.384(3)
C4 H4 0.9400
C4 C5 1.369(3)
C5 H5 0.9400
C5 C6 1.394(3)
C6 C7 1.501(3)
C7 H7AA 0.9800
C7 H7AB 0.9800
C7 H7BC 0.9800
C7 H7BD 0.9800
C14 H14A 0.9700
C14 H14B 0.9700
C14 H14C 0.9700
C14 H14D 0.9700
C14 H14E 0.9700
C14 H14F 0.9700
C15 H15A 0.9800
C15 H15B 0.9800
C15 H15C 0.9800
C15 H15D 0.9800
C15 C16 1.520(2)
C15 C51 1.742(10)
C16 C17 1.395(2)
C16 C21 1.402(2)
C17 C18 1.400(2)
C17 C45 1.516(2)
C18 H18 0.9400
C18 C19 1.373(2)
C19 C20 1.397(2)
C20 C21 1.383(2)
C21 H21 0.9400
C22 H22A 0.9700
C22 H22B 0.9700
C22 H22C 0.9700
C23 H23A 0.9800
C23 H23B 0.9800
C23 C24 1.504(2)
C24 C25 1.388(3)
C25 H25 0.9400
C25 C26 1.383(3)
C26 H26 0.9400
C26 C27 1.381(3)
C27 H27 0.9400
C27 C28 1.392(2)
C28 C29 1.510(2)
C29 H29A 0.9800
C29 H29B 0.9800
C30 H30A 0.9800
C30 H30B 0.9800
C30 C31 1.504(3)
C31 C32 1.389(3)
C32 H32 0.9400
C32 C33 1.379(3)
C33 H33 0.9400
C33 C34 1.377(3)
C34 H34 0.9400
C34 C35 1.392(3)
C35 C36 1.512(3)
C36 H36A 0.9800
C36 H36B 0.9800
C37 C38 1.374(3)
C37 C39 1.399(2)
C38 H38 0.9400
C38 C42 1.406(2)
C39 C40 1.380(2)
C40 H40 0.9400
C40 C41 1.399(2)
C41 C42 1.391(2)
C41 C45 1.519(2)
C42 C44 1.514(2)
C43 H43A 0.9700
C43 H43B 0.9700
C43 H43C 0.9700
C44 H44A 0.9800
C44 H44B 0.9800
C44 H44C 0.9800
C44 H44D 0.9800
C44 C46 1.297(11)
C45 H45A 0.9800
C45 H45B 0.9800
